data_7225723
loop_
_publ_author_name
'Zhao, Chunyan'
'Li, Shaobin'
'Ma, Huiyuan'
'Zhang, Chunjing'
'Pang, Haijun'
'Yu, Yan'
'Zhang, Zhuanfang'

_publ_section_title
;
 The factors affecting the assembly of Keggin--metal--bimb systems:
 charge/polarity of Keggin polyanions and coordination modes of metal
 cations
;
_journal_issue 33
_journal_name_full CrystEngComm
_journal_page_first 6233
_journal_paper_doi 10.1039/C6CE00880A
_journal_volume 18
_journal_year 2016
_chemical_formula_sum 'C36 H38 Co2 N12 O42 W12'
_chemical_formula_weight 3630.65
_chemical_name_systematic
; 
 ? 
;
_space_group_IT_number 62
_symmetry_cell_setting orthorhombic
_symmetry_space_group_name_Hall '-P 2ac 2n'
_symmetry_space_group_name_H-M 'P n m a'
_atom_sites_solution_hydrogens geom
_atom_sites_solution_primary direct
_atom_sites_solution_secondary difmap
_audit_creation_method SHELXL-97
_audit_update_record
;
2016-04-15 deposited with the CCDC.
2016-06-28 downloaded from the CCDC.
;
_cell_angle_alpha 90.000(5)
_cell_angle_beta 90.000(5)
_cell_angle_gamma 90.000(5)
_cell_formula_units_Z 4
_cell_length_a 26.548(5)
_cell_length_b 20.076(5)
_cell_length_c 12.964(5)
_cell_measurement_reflns_used 7836
_cell_measurement_temperature 293(2)
_cell_measurement_theta_max 27.33
_cell_measurement_theta_min 2.42
_cell_volume 6910(3)
_computing_cell_refinement 'Bruker SMART'
_computing_data_collection 'Bruker SMART'
_computing_data_reduction 'Bruker SMART'
_computing_molecular_graphics 'Bruker SHELXTL'
_computing_publication_material 'Bruker SHELXTL'
_computing_structure_refinement 'SHELXL-97 (Sheldrick, 1997)'
_computing_structure_solution 'SHELXS-97 (Sheldrick, 1990)'
_diffrn_ambient_temperature 293(2)
_diffrn_measured_fraction_theta_full 1.000
_diffrn_measured_fraction_theta_max 1.000
_diffrn_measurement_device_type 'CCD area detector'
_diffrn_measurement_method 'phi and omega scans'
_diffrn_radiation_monochromator graphite
_diffrn_radiation_source 'fine-focus sealed tube'
_diffrn_radiation_type MoK\a
_diffrn_radiation_wavelength 0.71069
_diffrn_reflns_av_R_equivalents 0.0753
_diffrn_reflns_av_sigmaI/netI 0.0495
_diffrn_reflns_limit_h_max 26
_diffrn_reflns_limit_h_min -34
_diffrn_reflns_limit_k_max 25
_diffrn_reflns_limit_k_min -26
_diffrn_reflns_limit_l_max 15
_diffrn_reflns_limit_l_min -16
_diffrn_reflns_number 46716
_diffrn_reflns_theta_full 27.44
_diffrn_reflns_theta_max 27.44
_diffrn_reflns_theta_min 1.75
_exptl_absorpt_coefficient_mu 20.455
_exptl_absorpt_correction_T_max 0.001
_exptl_absorpt_correction_T_min 0.000
_exptl_absorpt_correction_type multi-scan
_exptl_absorpt_process_details '(SADABS; Sheldrick, 2003)'
_exptl_crystal_colour red
_exptl_crystal_density_diffrn 3.455
_exptl_crystal_density_method 'not measured'
_exptl_crystal_description block
_exptl_crystal_F_000 6368
_exptl_crystal_size_max 0.41
_exptl_crystal_size_mid 0.39
_exptl_crystal_size_min 0.37
_refine_diff_density_max 7.400
_refine_diff_density_min -4.409
_refine_diff_density_rms 0.454
_refine_ls_extinction_method none
_refine_ls_goodness_of_fit_ref 1.057
_refine_ls_hydrogen_treatment refall
_refine_ls_matrix_type full
_refine_ls_number_parameters 475
_refine_ls_number_reflns 8119
_refine_ls_number_restraints 6
_refine_ls_restrained_S_all 1.057
_refine_ls_R_factor_all 0.0804
_refine_ls_R_factor_gt 0.0576
_refine_ls_shift/su_max 0.001
_refine_ls_shift/su_mean 0.000
_refine_ls_structure_factor_coef Fsqd
_refine_ls_weighting_details 'calc w=1/[\s^2^(Fo^2^)+(0.0753P)^2^+301.7716P] where P=(Fo^2^+2Fc^2^)/3'
_refine_ls_weighting_scheme calc
_refine_ls_wR_factor_gt 0.1470
_refine_ls_wR_factor_ref 0.1613
_reflns_number_gt 6234
_reflns_number_total 8119
_reflns_threshold_expression >2sigma(I)
_cod_data_source_file c6ce00880a2.cif
_cod_data_source_block compound_4
_cod_depositor_comments
;
The following automatic conversions were performed:

'_symmetry_cell_setting' value 'Orthorhombic' changed to
'orthorhombic' according to
/usr/data/users/saulius/crontab/automatic-downloads/rss-feeds/RSC/lib/dictionaries/cif_core.dic
dictionary named 'cif_core.dic' version 2.4.2 from 2011-04-26.

Automatic conversion script
Id: cif_fix_values 4268 2015-11-12 08:31:59Z antanas 

 Adding full bibliography for 7225720--7225725.cif.
;
_cod_original_sg_symbol_H-M 'Pnma '
_cod_database_code 7225723

loop_
_symmetry_equiv_pos_as_xyz
'x, y, z'
'-x+1/2, -y, z+1/2'
'x+1/2, -y+1/2, -z+1/2'
'-x, y+1/2, -z'
'-x, -y, -z'
'x-1/2, y, -z-1/2'
'-x-1/2, y-1/2, z-1/2'
'x, -y-1/2, z'

loop_
_atom_site_label
_atom_site_type_symbol
_atom_site_fract_x
_atom_site_fract_y
_atom_site_fract_z
_atom_site_U_iso_or_equiv
_atom_site_adp_type
_atom_site_occupancy
_atom_site_symmetry_multiplicity
_atom_site_calc_flag
_atom_site_refinement_flags
Co1 Co 0.74075(12) 0.10694(17) 0.5966(2) 0.0523(8) Uani 1 1 d .
W1 W 0.84708(2) 0.16718(3) 0.01567(5) 0.02181(15) Uani 1 1 d .
W2 W 0.84766(3) 0.2500 0.23956(7) 0.0252(2) Uani 1 2 d S
W3 W 0.63104(3) 0.2500 -0.06551(7) 0.0220(2) Uani 1 2 d S
W4 W 0.73305(2) 0.07704(3) 0.10493(5) 0.02578(16) Uani 1 1 d .
W5 W 0.73107(3) 0.16945(3) -0.14064(5) 0.02489(16) Uani 1 1 d .
W6 W 0.63182(2) 0.15782(3) 0.18144(5) 0.02477(16) Uani 1 1 d .
W7 W 0.73380(3) 0.15814(5) 0.32371(6) 0.0380(2) Uani 1 1 d .
N1 N 0.6616(6) 0.0811(8) 0.5876(12) 0.038(4) Uani 1 1 d .
O1 O 0.7457(5) 0.0749(7) 0.2483(10) 0.039(3) Uani 1 1 d .
O2 O 0.8002(4) 0.1075(5) 0.0842(9) 0.024(2) Uani 1 1 d .
O3 O 0.8005(4) 0.3153(6) 0.2890(8) 0.028(3) Uani 1 1 d .
O4 O 0.6624(4) 0.1415(6) 0.3145(8) 0.028(3) Uani 1 1 d .
O5 O 0.8773(5) 0.2500 -0.0269(12) 0.022(3) Uani 1 2 d S
O6 O 0.8761(4) 0.1826(5) 0.1511(9) 0.027(2) Uani 1 1 d .
O7 O 0.6592(4) 0.1821(5) -0.1541(8) 0.024(2) Uani 1 1 d .
O8 O 0.7214(7) 0.2500 0.3493(13) 0.039(5) Uani 1 2 d S
O9 O 0.6617(4) 0.0752(6) 0.1329(10) 0.030(3) Uani 1 1 d .
O10 O 0.8901(4) 0.1129(5) -0.0331(10) 0.031(3) Uani 1 1 d .
O11 O 0.5707(6) 0.2500 -0.1144(13) 0.033(4) Uani 1 2 d S
O12 O 0.8017(5) 0.2500 0.0891(11) 0.022(3) Uani 1 2 d S
O13 O 0.7138(5) 0.2500 -0.0352(11) 0.017(3) Uani 1 2 d S
O14 O 0.7142(4) 0.1783(6) 0.1610(8) 0.026(2) Uani 1 1 d .
O15 O 0.7989(4) 0.1722(5) -0.0926(8) 0.023(2) Uani 1 1 d .
O16 O 0.7432(5) 0.1278(9) 0.4454(10) 0.056(4) Uani 1 1 d .
O17 O 0.7196(4) 0.1085(5) -0.0307(9) 0.025(2) Uani 1 1 d .
O18 O 0.7437(5) 0.2500 -0.2209(11) 0.021(3) Uani 1 2 d SU
O20 O 0.5728(4) 0.1285(7) 0.2089(10) 0.037(3) Uani 1 1 d .
O21 O 0.6251(6) 0.2500 0.2139(12) 0.028(4) Uani 1 2 d S
O22 O 0.8911(6) 0.2500 0.3384(13) 0.037(4) Uani 1 2 d S
O23 O 0.6239(4) 0.1848(6) 0.0409(8) 0.026(2) Uani 1 1 d .
O24 O 0.7415(4) -0.0071(5) 0.0845(10) 0.030(3) Uani 1 1 d .
C1 C 0.6385(9) 0.0355(10) 0.5231(16) 0.046(5) Uani 1 1 d .
H1A H 0.6546 0.0120 0.4707 0.055 Uiso 1 1 calc R
N5 N 0.5803(6) 0.0724(8) 0.6286(12) 0.037(4) Uani 1 1 d .
C9 C 0.5342(7) 0.0834(10) 0.6819(15) 0.039(4) Uani 1 1 d .
C5 C 0.4528(7) 0.0444(10) 0.7383(17) 0.044(5) Uani 1 1 d .
H5A H 0.4279 0.0119 0.7403 0.053 Uiso 1 1 calc R
C10 C 0.4980(8) 0.0331(10) 0.6854(17) 0.046(5) Uani 1 1 d .
H10F H 0.5038 -0.0075 0.6530 0.055 Uiso 1 1 calc R
C11 C 0.4459(7) 0.1041(8) 0.7871(15) 0.034(4) Uani 1 1 d .
C12 C 0.6259(8) 0.0999(10) 0.6530(16) 0.045(5) Uani 1 1 d .
H12A H 0.6313 0.1283 0.7086 0.053 Uiso 1 1 calc R
C13 C 0.4805(10) 0.1522(11) 0.784(2) 0.071(8) Uani 1 1 d .
H13A H 0.4741 0.1929 0.8152 0.085 Uiso 1 1 calc R
C14 C 0.5273(8) 0.1417(11) 0.731(2) 0.062(8) Uani 1 1 d .
H14A H 0.5522 0.1742 0.7318 0.075 Uiso 1 1 calc R
C15 C 0.5899(10) 0.0301(12) 0.5470(18) 0.057(6) Uani 1 1 d .
H15A H 0.5665 0.0026 0.5145 0.069 Uiso 1 1 calc R
N6 N 0.4011(6) 0.1186(8) 0.8445(13) 0.039(4) Uani 1 1 d .
C18 C 0.3482(9) 0.1568(12) 0.9622(16) 0.055(6) Uani 1 1 d .
H18A H 0.3355 0.1786 1.0199 0.066 Uiso 1 1 calc R
C17 C 0.3982(8) 0.1572(11) 0.9344(16) 0.046(5) Uani 1 1 d .
H17A H 0.4245 0.1786 0.9681 0.056 Uiso 1 1 calc R
N101 N 0.5886(5) -0.0169(8) 0.8870(11) 0.029(3) Uani 1 1 d .
N102 N 0.6427(6) -0.0540(9) 0.7758(14) 0.045(4) Uani 1 1 d .
C104 C 0.6319(6) 0.0163(9) 0.9032(16) 0.037(4) Uani 1 1 d .
H10A H 0.6371 0.0492 0.9527 0.045 Uiso 1 1 calc R
C103 C 0.5425(6) -0.0080(8) 0.9451(14) 0.029(4) Uani 1 1 d .
C102 C 0.5963(6) -0.0612(10) 0.8119(16) 0.037(5) Uani 1 1 d .
H10B H 0.5729 -0.0922 0.7887 0.045 Uiso 1 1 calc R
C105 C 0.6669(7) -0.0066(10) 0.8342(18) 0.045(5) Uani 1 1 d .
H10C H 0.7003 0.0071 0.8281 0.054 Uiso 1 1 calc R
C101 C 0.5348(7) 0.0502(10) 0.9938(17) 0.042(5) Uani 1 1 d .
H10D H 0.5587 0.0841 0.9900 0.050 Uiso 1 1 calc R
C100 C 0.4917(7) 0.0591(11) 1.0487(18) 0.049(5) Uani 1 1 d .
H10E H 0.4855 0.0993 1.0818 0.058 Uiso 1 1 calc R
N4 N 0.3198(7) 0.1208(9) 0.8957(13) 0.045(4) Uani 1 1 d .
C16 C 0.3530(9) 0.0989(13) 0.8236(18) 0.057(6) Uani 1 1 d .
H16A H 0.3439 0.0734 0.7667 0.068 Uiso 1 1 calc R
O19 O 0.7372(4) 0.1148(6) -0.2442(8) 0.028(3) Uani 1 1 d .

loop_
_atom_site_aniso_label
_atom_site_aniso_U_11
_atom_site_aniso_U_22
_atom_site_aniso_U_33
_atom_site_aniso_U_23
_atom_site_aniso_U_13
_atom_site_aniso_U_12
Co1 0.0620(19) 0.0585(19) 0.0366(17) -0.0018(13) -0.0001(14) -0.0014(15)
W1 0.0204(3) 0.0235(3) 0.0216(3) 0.0001(2) 0.0020(2) 0.0017(2)
W2 0.0199(4) 0.0415(5) 0.0144(4) 0.000 -0.0045(3) 0.000
W3 0.0206(4) 0.0325(5) 0.0128(4) 0.000 -0.0028(3) 0.000
W4 0.0257(3) 0.0215(3) 0.0301(4) 0.0073(2) 0.0001(3) -0.0001(2)
W5 0.0336(4) 0.0250(3) 0.0160(3) -0.0035(2) -0.0021(3) 0.0002(3)
W6 0.0194(3) 0.0342(4) 0.0207(3) 0.0053(3) 0.0010(2) -0.0032(2)
W7 0.0294(4) 0.0665(5) 0.0182(4) 0.0233(3) -0.0028(3) -0.0013(3)
N1 0.045(9) 0.042(9) 0.028(8) -0.008(7) 0.014(7) -0.003(7)
O1 0.028(6) 0.058(8) 0.031(7) 0.010(6) -0.006(5) 0.001(6)
O2 0.022(5) 0.023(5) 0.027(6) 0.008(4) 0.000(5) 0.003(4)
O3 0.017(5) 0.050(7) 0.016(6) -0.011(5) 0.001(4) -0.005(5)
O4 0.028(6) 0.047(7) 0.009(5) 0.002(5) -0.001(4) -0.004(5)
O5 0.023(8) 0.024(7) 0.019(8) 0.000 -0.004(6) 0.000
O6 0.029(6) 0.026(6) 0.027(6) 0.007(5) -0.003(5) -0.003(5)
O7 0.030(6) 0.028(6) 0.014(5) -0.001(4) 0.001(4) -0.010(5)
O8 0.031(9) 0.075(14) 0.010(8) 0.000 0.004(7) 0.000
O9 0.019(5) 0.036(7) 0.036(7) 0.017(5) 0.002(5) -0.001(5)
O10 0.030(6) 0.019(5) 0.045(8) 0.001(5) 0.007(6) 0.006(5)
O11 0.024(8) 0.057(11) 0.017(8) 0.000 -0.011(7) 0.000
O12 0.022(7) 0.035(8) 0.009(7) 0.000 0.003(6) 0.000
O13 0.017(7) 0.025(7) 0.010(7) 0.000 -0.003(5) 0.000
O14 0.020(5) 0.042(7) 0.016(6) 0.004(5) -0.006(4) -0.002(5)
O15 0.030(6) 0.027(5) 0.012(5) 0.003(4) 0.002(4) -0.002(4)
O16 0.035(7) 0.112(13) 0.020(7) 0.032(8) 0.001(6) -0.006(8)
O17 0.025(5) 0.023(5) 0.025(6) -0.002(4) -0.003(5) -0.002(4)
O18 0.023(6) 0.031(6) 0.008(6) 0.000 0.004(5) 0.000
O20 0.024(6) 0.050(8) 0.039(8) 0.008(6) 0.003(5) -0.010(5)
O21 0.020(8) 0.045(10) 0.019(8) 0.000 -0.003(6) 0.000
O22 0.030(9) 0.058(12) 0.022(9) 0.000 -0.014(7) 0.000
O23 0.023(6) 0.040(6) 0.015(5) 0.001(5) -0.001(4) -0.002(5)
O24 0.032(6) 0.015(5) 0.043(8) 0.008(5) -0.001(5) 0.000(5)
C1 0.071(15) 0.036(10) 0.030(10) -0.014(8) 0.007(10) 0.010(10)
N5 0.039(9) 0.044(9) 0.029(9) -0.017(7) -0.002(7) -0.004(7)
C9 0.036(10) 0.045(11) 0.034(11) -0.012(8) 0.003(8) -0.011(8)
C5 0.030(9) 0.046(11) 0.058(14) -0.015(10) -0.011(9) -0.011(8)
C10 0.047(12) 0.042(11) 0.048(13) -0.021(9) -0.018(10) 0.003(9)
C11 0.040(10) 0.023(8) 0.038(10) -0.009(7) 0.000(8) -0.008(7)
C12 0.062(13) 0.041(11) 0.031(11) -0.004(8) -0.006(10) -0.011(10)
C13 0.077(17) 0.038(12) 0.10(2) -0.027(13) 0.040(16) -0.016(11)
C14 0.040(12) 0.039(11) 0.11(2) -0.025(12) 0.039(13) -0.010(9)
C15 0.065(15) 0.056(13) 0.050(14) -0.029(11) -0.007(12) -0.005(12)
N6 0.029(8) 0.049(10) 0.040(10) -0.007(7) 0.003(7) -0.007(7)
C18 0.060(14) 0.076(16) 0.028(11) -0.029(10) 0.012(10) -0.021(12)
C17 0.043(11) 0.065(14) 0.032(11) -0.016(9) 0.009(9) -0.009(10)
N101 0.013(6) 0.050(9) 0.024(7) -0.006(6) 0.004(5) -0.001(6)
N102 0.031(8) 0.055(10) 0.049(11) -0.035(9) 0.013(7) 0.001(7)
C104 0.026(8) 0.036(10) 0.051(12) -0.017(9) 0.005(8) -0.011(7)
C103 0.024(8) 0.027(8) 0.037(10) -0.005(7) 0.003(7) 0.006(7)
C102 0.011(7) 0.051(11) 0.051(12) -0.025(9) 0.002(7) -0.002(7)
C105 0.027(9) 0.044(11) 0.065(15) -0.021(10) 0.023(9) -0.013(8)
C101 0.024(9) 0.039(10) 0.063(14) -0.020(9) 0.016(9) -0.008(7)
C100 0.036(11) 0.053(12) 0.057(14) -0.017(10) 0.017(10) -0.020(9)
N4 0.053(10) 0.052(10) 0.030(9) -0.011(7) 0.008(8) -0.009(8)
C16 0.056(13) 0.073(16) 0.041(13) -0.013(11) -0.006(11) -0.030(12)
O19 0.032(6) 0.046(7) 0.007(5) -0.006(5) -0.004(4) 0.000(5)

loop_
_atom_type_symbol
_atom_type_description
_atom_type_scat_dispersion_real
_atom_type_scat_dispersion_imag
_atom_type_scat_source
C C 0.0033 0.0016 'International Tables Vol C Tables 4.2.6.8 and 6.1.1.4'
H H 0.0000 0.0000 'International Tables Vol C Tables 4.2.6.8 and 6.1.1.4'
N N 0.0061 0.0033 'International Tables Vol C Tables 4.2.6.8 and 6.1.1.4'
O O 0.0106 0.0060 'International Tables Vol C Tables 4.2.6.8 and 6.1.1.4'
Co Co 0.3494 0.9721 'International Tables Vol C Tables 4.2.6.8 and 6.1.1.4'
W W -0.8490 6.8722 'International Tables Vol C Tables 4.2.6.8 and 6.1.1.4'
B B 0.0013 0.0007 'International Tables Vol C Tables 4.2.6.8 and 6.1.1.4'

loop_
_geom_angle_atom_site_label_1
_geom_angle_atom_site_label_2
_geom_angle_atom_site_label_3
_geom_angle
_geom_angle_site_symmetry_1
_geom_angle_site_symmetry_3
O16 Co1 O24 97.0(7) . 2_655
O16 Co1 O19 163.6(7) . 1_556
O24 Co1 O19 99.2(5) 2_655 1_556
O16 Co1 N4 89.3(6) . 6_657
O24 Co1 N4 84.5(6) 2_655 6_657
O19 Co1 N4 89.3(6) 1_556 6_657
O16 Co1 N1 91.6(6) . .
O24 Co1 N1 89.1(5) 2_655 .
O19 Co1 N1 91.6(5) 1_556 .
N4 Co1 N1 173.7(7) 6_657 .
O10 W1 O15 102.2(5) . .
O10 W1 O5 99.7(5) . .
O15 W1 O5 91.3(5) . .
O10 W1 O6 99.9(6) . .
O15 W1 O6 157.7(5) . .
O5 W1 O6 87.5(6) . .
O10 W1 O2 101.8(5) . .
O15 W1 O2 86.6(4) . .
O5 W1 O2 158.4(5) . .
O6 W1 O2 86.5(5) . .
O10 W1 O12 170.0(5) . .
O15 W1 O12 85.0(5) . .
O5 W1 O12 73.0(5) . .
O6 W1 O12 73.3(5) . .
O2 W1 O12 85.4(4) . .
O22 W2 O3 100.8(5) . 8_565
O22 W2 O3 100.8(5) . .
O3 W2 O3 86.0(7) 8_565 .
O22 W2 O6 100.4(5) . .
O3 W2 O6 88.6(5) 8_565 .
O3 W2 O6 158.7(5) . .
O22 W2 O6 100.4(5) . 8_565
O3 W2 O6 158.7(5) 8_565 8_565
O3 W2 O6 88.6(5) . 8_565
O6 W2 O6 89.1(6) . 8_565
O22 W2 O12 170.0(7) . .
O3 W2 O12 86.4(4) 8_565 .
O3 W2 O12 86.4(4) . .
O6 W2 O12 72.7(4) . .
O6 W2 O12 72.7(4) 8_565 .
O11 W3 O23 100.0(5) . .
O11 W3 O23 100.0(5) . 8_565
O23 W3 O23 86.5(7) . 8_565
O11 W3 O7 98.1(5) . .
O23 W3 O7 89.1(5) . .
O23 W3 O7 161.9(5) 8_565 .
O11 W3 O7 98.1(5) . 8_565
O23 W3 O7 161.9(5) . 8_565
O23 W3 O7 89.1(5) 8_565 8_565
O7 W3 O7 89.7(6) . 8_565
O11 W3 O13 168.6(7) . .
O23 W3 O13 88.3(4) . .
O23 W3 O13 88.3(4) 8_565 .
O7 W3 O13 74.0(4) . .
O7 W3 O13 74.0(4) 8_565 .
O24 W4 O1 96.1(6) . .
O24 W4 O17 102.0(5) . .
O1 W4 O17 161.8(5) . .
O24 W4 O2 99.9(5) . .
O1 W4 O2 88.8(5) . .
O17 W4 O2 86.5(5) . .
O24 W4 O9 97.9(5) . .
O1 W4 O9 89.4(5) . .
O17 W4 O9 89.8(5) . .
O2 W4 O9 162.2(5) . .
O24 W4 O14 168.0(5) . .
O1 W4 O14 74.8(5) . .
O17 W4 O14 87.5(4) . .
O2 W4 O14 87.9(4) . .
O9 W4 O14 74.6(5) . .
O19 W5 O17 100.8(5) . .
O19 W5 O15 100.5(5) . .
O17 W5 O15 85.7(4) . .
O19 W5 O7 96.0(5) . .
O17 W5 O7 89.7(4) . .
O15 W5 O7 163.4(4) . .
O19 W5 O18 95.4(5) . .
O17 W5 O18 163.6(5) . .
O15 W5 O18 89.2(5) . .
O7 W5 O18 90.8(5) . .
O19 W5 O13 167.5(5) . .
O17 W5 O13 88.5(4) . .
O15 W5 O13 88.4(5) . .
O7 W5 O13 75.5(5) . .
O18 W5 O13 75.8(4) . .
O19 W5 W5 129.1(4) . 8_565
O17 W5 W5 130.0(3) . 8_565
O15 W5 W5 88.3(3) . 8_565
O7 W5 W5 82.5(3) . 8_565
O18 W5 W5 34.1(3) . 8_565
O13 W5 W5 41.7(3) . 8_565
O20 W6 O21 101.7(6) . .
O20 W6 O23 101.3(5) . .
O21 W6 O23 85.7(6) . .
O20 W6 O4 98.0(6) . .
O21 W6 O4 90.4(6) . .
O23 W6 O4 160.7(5) . .
O20 W6 O9 98.4(6) . .
O21 W6 O9 159.8(6) . .
O23 W6 O9 88.7(5) . .
O4 W6 O9 88.5(5) . .
O20 W6 O14 168.8(5) . .
O21 W6 O14 86.6(5) . .
O23 W6 O14 86.7(4) . .
O4 W6 O14 74.2(4) . .
O9 W6 O14 73.7(4) . .
O16 W7 O8 102.1(8) . .
O16 W7 O3 100.5(5) . 8_565
O8 W7 O3 86.0(6) . 8_565
O16 W7 O4 98.0(6) . .
O8 W7 O4 90.5(6) . .
O3 W7 O4 161.5(4) 8_565 .
O16 W7 O1 97.7(8) . .
O8 W7 O1 160.1(6) . .
O3 W7 O1 88.4(5) 8_565 .
O4 W7 O1 88.8(5) . .
O16 W7 O14 168.6(7) . .
O8 W7 O14 87.0(6) . .
O3 W7 O14 86.7(4) 8_565 .
O4 W7 O14 75.0(4) . .
O1 W7 O14 73.6(5) . .
C12 N1 C1 105.0(17) . .
C12 N1 Co1 126.1(13) . .
C1 N1 Co1 128.4(13) . .
W4 O1 W7 116.3(7) . .
W4 O2 W1 149.6(6) . .
W7 O3 W2 151.2(7) 8_565 .
W7 O4 W6 116.0(5) . .
W1 O5 W1 119.3(8) . 8_565
W2 O6 W1 119.7(6) . .
W5 O7 W3 114.8(5) . .
W7 O8 W7 151.5(10) . 8_565
W4 O9 W6 116.4(6) . .
W1 O12 W1 94.6(5) . 8_565
W1 O12 W2 94.3(5) . .
W1 O12 W2 94.3(5) 8_565 .
W5 O13 W5 96.5(5) . 8_565
W5 O13 W3 95.6(4) . .
W5 O13 W3 95.6(4) 8_565 .
W7 O14 W4 95.3(4) . .
W7 O14 W6 94.8(4) . .
W4 O14 W6 95.2(4) . .
W1 O15 W5 151.0(6) . .
W7 O16 Co1 166.4(10) . .
W4 O17 W5 151.2(6) . .
W5 O18 W5 111.9(7) . 8_565
W6 O21 W6 152.3(9) . 8_565
W6 O23 W3 150.6(7) . .
W4 O24 Co1 165.7(8) . 2_654
C15 C1 N1 110.1(17) . .
C12 N5 C15 105.3(17) . .
C12 N5 C9 125.8(16) . .
C15 N5 C9 128.8(17) . .
C14 C9 C10 121.2(18) . .
C14 C9 N5 119.0(17) . .
C10 C9 N5 119.8(17) . .
C11 C5 C10 118.9(18) . .
C9 C10 C5 119.3(18) . .
C13 C11 C5 121.8(19) . .
C13 C11 N6 116.3(17) . .
C5 C11 N6 121.9(16) . .
N1 C12 N5 111.6(17) . .
C11 C13 C14 121(2) . .
C9 C14 C13 118.2(19) . .
C1 C15 N5 107.8(19) . .
C16 N6 C17 105.9(17) . .
C16 N6 C11 128.0(17) . .
C17 N6 C11 126.1(16) . .
N4 C18 C17 112.0(18) . .
C18 C17 N6 105.5(17) . .
C102 N101 C104 108.3(13) . .
C102 N101 C103 126.3(14) . .
C104 N101 C103 125.4(15) . .
C102 N102 C105 108.4(15) . .
N101 C104 C105 108.1(16) . .
C101 C103 C100 121.4(17) . 5_657
C101 C103 N101 118.7(16) . .
C100 C103 N101 119.8(16) 5_657 .
N102 C102 N101 109.1(15) . .
C104 C105 N102 105.9(15) . .
C103 C101 C100 119.2(18) . .
C101 C100 C103 119.4(19) . 5_657
C18 N4 C16 104.5(17) . .
C18 N4 Co1 126.3(14) . 6_557
C16 N4 Co1 129.2(14) . 6_557
N4 C16 N6 112.1(18) . .
W5 O19 Co1 145.1(7) . 1_554

loop_
_geom_bond_atom_site_label_1
_geom_bond_atom_site_label_2
_geom_bond_distance
_geom_bond_site_symmetry_2
Co1 O16 2.005(13) .
Co1 O24 2.066(11) 2_655
Co1 O19 2.073(11) 1_556
Co1 N4 2.119(17) 6_657
Co1 N1 2.167(16) .
W1 O10 1.700(11) .
W1 O15 1.901(11) .
W1 O5 1.926(8) .
W1 O6 1.942(12) .
W1 O2 1.942(10) .
W1 O12 2.263(9) .
W2 O22 1.723(16) .
W2 O3 1.922(11) 8_565
W2 O3 1.922(11) .
W2 O6 1.927(12) .
W2 O6 1.927(12) 8_565
W2 O12 2.301(14) .
W3 O11 1.723(15) .
W3 O23 1.911(11) .
W3 O23 1.911(11) 8_565
W3 O7 1.933(11) .
W3 O7 1.933(11) 8_565
W3 O13 2.231(14) .
W4 O24 1.724(11) .
W4 O1 1.889(13) .
W4 O17 1.902(11) .
W4 O2 1.905(10) .
W4 O9 1.930(11) .
W4 O14 2.216(12) .
W5 O19 1.741(11) .
W5 O17 1.903(11) .
W5 O15 1.907(11) .
W5 O7 1.933(11) .
W5 O18 1.952(8) .
W5 O13 2.167(9) .
W5 W5 3.2341(15) 8_565
W6 O20 1.711(11) .
W6 O21 1.906(4) .
W6 O23 1.912(11) .
W6 O4 1.935(11) .
W6 O9 1.942(12) .
W6 O14 2.241(11) .
W7 O16 1.709(13) .
W7 O8 1.903(4) .
W7 O3 1.904(11) 8_565
W7 O4 1.929(11) .
W7 O1 1.961(14) .
W7 O14 2.210(11) .
N1 C12 1.33(3) .
N1 C1 1.38(2) .
O3 W7 1.904(11) 8_565
O5 W1 1.926(8) 8_565
O8 W7 1.903(4) 8_565
O12 W1 2.263(10) 8_565
O13 W5 2.167(9) 8_565
O18 W5 1.952(8) 8_565
O21 W6 1.906(4) 8_565
O24 Co1 2.066(11) 2_654
C1 C15 1.33(3) .
N5 C12 1.37(2) .
N5 C15 1.38(2) .
N5 C9 1.42(2) .
C9 C14 1.35(3) .
C9 C10 1.40(3) .
C5 C11 1.37(3) .
C5 C10 1.40(3) .
C11 C13 1.33(3) .
C11 N6 1.43(2) .
C13 C14 1.43(3) .
N6 C16 1.36(3) .
N6 C17 1.40(2) .
C18 N4 1.36(3) .
C18 C17 1.37(3) .
N101 C102 1.33(2) .
N101 C104 1.35(2) .
N101 C103 1.45(2) .
N102 C102 1.33(2) .
N102 C105 1.38(2) .
C104 C105 1.37(3) .
C103 C101 1.34(2) .
C103 C100 1.37(2) 5_657
C101 C100 1.36(3) .
C100 C103 1.37(2) 5_657
N4 C16 1.36(3) .
N4 Co1 2.119(17) 6_557
O19 Co1 2.073(11) 1_554

loop_
_platon_squeeze_void_nr
_platon_squeeze_void_average_x
_platon_squeeze_void_average_y
_platon_squeeze_void_average_z
_platon_squeeze_void_volume
_platon_squeeze_void_count_electrons
1 0.036 0.250 0.095 210.5 51.8
2 -0.036 0.750 -0.095 210.5 50.9
3 0.536 0.250 0.405 210.5 50.6
4 0.629 0.750 0.250 18.0 1.2
5 0.129 0.750 0.250 18.0 0.6
6 0.464 0.750 0.595 210.5 50.9
7 0.871 0.250 0.750 18.0 1.9
8 0.371 0.250 0.749 17.9 1.2
